data_4129375
loop_
_publ_author_name
'Siedschlag, Randall B.'
'Bernales, Varinia'
'Vogiatzis, Konstantinos D.'
'Planas, Nora'
'Clouston, Laura J.'
'Bill, Eckhard'
'Gagliardi, Laura'
'Lu, Connie C.'

_publ_section_title
;
 Catalytic silylation of dinitrogen with a dicobalt complex.
;
_journal_issue 14
_journal_name_full 'Journal of the American Chemical Society'
_journal_page_first 4638
_journal_page_last 4641
_journal_paper_doi 10.1021/jacs.5b01445
_journal_volume 137
_journal_year 2015
_chemical_formula_moiety 'C39 H60 Br Co2 N4 P3'
_chemical_formula_sum 'C39 H60 Br Co2 N4 P3'
_chemical_formula_weight 875.59
_space_group_IT_number 14
_space_group_name_Hall '-P 2yn'
_space_group_name_H-M_alt 'P 1 21/n 1'
_symmetry_cell_setting monoclinic
_symmetry_space_group_name_H-M 'P 1 21/n 1'
_atom_sites_solution_hydrogens geom
_atom_sites_solution_primary direct
_atom_sites_solution_secondary difmap
_audit_creation_method SHELXL-97
_cell_angle_alpha 90.00
_cell_angle_beta 95.8780(10)
_cell_angle_gamma 90.00
_cell_formula_units_Z 4
_cell_length_a 11.2942(5)
_cell_length_b 23.5381(11)
_cell_length_c 15.3249(7)
_cell_measurement_reflns_used 9869
_cell_measurement_temperature 173(2)
_cell_measurement_theta_max 27.399
_cell_measurement_theta_min 2.308
_cell_volume 4052.6(3)
_computing_cell_refinement 'SAINT, Bruker'
_computing_data_collection 'APEX II, Bruker'
_computing_data_reduction 'SAINT, Bruker'
_computing_molecular_graphics 'SHELXTL, Bruker'
_computing_publication_material 'Bruker SHELXTL'
_computing_structure_refinement 'SHELXL-97 (Sheldrick, 2008)'
_computing_structure_solution 'SHELXS-97 (Sheldrick, 2008)'
_diffrn_ambient_temperature 173(2)
_diffrn_measured_fraction_theta_full 0.996
_diffrn_measured_fraction_theta_max 0.996
_diffrn_measurement_device_type 'Bruker APEX II CCD'
_diffrn_measurement_method 'area detector, omega scans per phi'
_diffrn_radiation_monochromator graphite
_diffrn_radiation_source 'normal-focus sealed tube'
_diffrn_radiation_type MoK\a
_diffrn_radiation_wavelength 0.71073
_diffrn_reflns_av_R_equivalents 0.0398
_diffrn_reflns_av_sigmaI/netI 0.0328
_diffrn_reflns_limit_h_max 14
_diffrn_reflns_limit_h_min -14
_diffrn_reflns_limit_k_max 30
_diffrn_reflns_limit_k_min -30
_diffrn_reflns_limit_l_max 19
_diffrn_reflns_limit_l_min -19
_diffrn_reflns_number 45852
_diffrn_reflns_theta_full 27.48
_diffrn_reflns_theta_max 27.48
_diffrn_reflns_theta_min 1.73
_exptl_absorpt_coefficient_mu 1.956
_exptl_absorpt_correction_T_max 0.6958
_exptl_absorpt_correction_T_min 0.5084
_exptl_absorpt_correction_type multi-scan
_exptl_absorpt_process_details 'SADABS, R. Blessing, 1995'
_exptl_crystal_colour purple
_exptl_crystal_density_diffrn 1.435
_exptl_crystal_density_method 'not measured'
_exptl_crystal_description block
_exptl_crystal_F_000 1824
_exptl_crystal_size_max 0.40
_exptl_crystal_size_mid 0.30
_exptl_crystal_size_min 0.20
_refine_diff_density_max 0.506
_refine_diff_density_min -0.505
_refine_diff_density_rms 0.064
_refine_ls_extinction_method none
_refine_ls_goodness_of_fit_ref 1.011
_refine_ls_hydrogen_treatment constr
_refine_ls_matrix_type full
_refine_ls_number_parameters 454
_refine_ls_number_reflns 9243
_refine_ls_number_restraints 0
_refine_ls_restrained_S_all 1.011
_refine_ls_R_factor_all 0.0471
_refine_ls_R_factor_gt 0.0312
_refine_ls_shift/su_max 0.001
_refine_ls_shift/su_mean 0.000
_refine_ls_structure_factor_coef Fsqd
_refine_ls_weighting_details 'calc w=1/[\s^2^(Fo^2^)+(0.0273P)^2^+2.8782P] where P=(Fo^2^+2Fc^2^)/3'
_refine_ls_weighting_scheme calc
_refine_ls_wR_factor_gt 0.0651
_refine_ls_wR_factor_ref 0.0704
_reflns_number_gt 7342
_reflns_number_total 9243
_reflns_threshold_expression >2sigma(I)
_cod_data_source_file ja5b01445_si_001.cif
_cod_data_source_block 12147_Co2BrL
_cod_original_sg_symbol_H-M P2(1)/n
_cod_database_code 4129375

loop_
_symmetry_equiv_pos_as_xyz
'x, y, z'
'-x+1/2, y+1/2, -z+1/2'
'-x, -y, -z'
'x-1/2, -y-1/2, z-1/2'

loop_
_atom_site_label
_atom_site_type_symbol
_atom_site_fract_x
_atom_site_fract_y
_atom_site_fract_z
_atom_site_U_iso_or_equiv
_atom_site_adp_type
_atom_site_occupancy
_atom_site_symmetry_multiplicity
_atom_site_calc_flag
_atom_site_refinement_flags
Br1 Br 0.63693(2) -0.005296(10) 0.824836(19) 0.04084(8) Uani 1 1 d .
Co1 Co 0.65828(2) 0.208854(11) 0.770875(18) 0.01738(7) Uani 1 1 d .
Co2 Co 0.64294(2) 0.093401(12) 0.799006(19) 0.01988(7) Uani 1 1 d .
P1 P 0.69144(5) 0.13009(2) 0.94606(4) 0.01998(12) Uani 1 1 d .
P2 P 0.44592(5) 0.11885(2) 0.73518(4) 0.02130(12) Uani 1 1 d .
P3 P 0.79706(5) 0.10332(2) 0.70263(4) 0.02141(12) Uani 1 1 d .
N1 N 0.76379(16) 0.22414(7) 0.87592(11) 0.0234(4) Uani 1 1 d .
N2 N 0.49292(15) 0.22637(7) 0.77361(12) 0.0221(4) Uani 1 1 d .
N3 N 0.72024(16) 0.20451(7) 0.65893(11) 0.0209(4) Uani 1 1 d .
N4 N 0.67404(14) 0.29626(7) 0.75187(11) 0.0171(3) Uani 1 1 d .
C1 C 0.79113(18) 0.30983(9) 0.79776(13) 0.0201(4) Uani 1 1 d .
C2 C 0.8587(2) 0.35513(10) 0.77598(16) 0.0304(5) Uani 1 1 d .
H2A H 0.8289 0.3800 0.7320 0.036 Uiso 1 1 calc R
C3 C 0.9714(2) 0.36400(11) 0.81927(17) 0.0387(6) Uani 1 1 d .
H3A H 1.0174 0.3946 0.8042 0.046 Uiso 1 1 calc R
C4 C 1.0142(2) 0.32710(10) 0.88459(16) 0.0333(6) Uani 1 1 d .
H4A H 1.0896 0.3329 0.9136 0.040 Uiso 1 1 calc R
C5 C 0.94658(19) 0.28130(9) 0.90799(14) 0.0256(5) Uani 1 1 d .
H5A H 0.9763 0.2573 0.9532 0.031 Uiso 1 1 calc R
C6 C 0.83434(18) 0.27114(9) 0.86397(13) 0.0200(4) Uani 1 1 d .
C7 C 0.80163(19) 0.18697(9) 0.94833(14) 0.0231(5) Uani 1 1 d .
H7A H 0.8052 0.2075 1.0034 0.028 Uiso 1 1 calc R
H7B H 0.8799 0.1715 0.9418 0.028 Uiso 1 1 calc R
C8 C 0.5601(2) 0.16178(10) 0.99286(15) 0.0303(5) Uani 1 1 d .
H8A H 0.5024 0.1701 0.9423 0.036 Uiso 1 1 calc R
C9 C 0.5820(3) 0.21841(13) 1.0405(2) 0.0525(8) Uani 1 1 d .
H9A H 0.5083 0.2325 1.0582 0.079 Uiso 1 1 calc R
H9B H 0.6136 0.2453 1.0019 0.079 Uiso 1 1 calc R
H9C H 0.6379 0.2130 1.0914 0.079 Uiso 1 1 calc R
C10 C 0.4983(2) 0.11926(13) 1.04814(17) 0.0435(7) Uani 1 1 d .
H10A H 0.4209 0.1334 1.0577 0.065 Uiso 1 1 calc R
H10B H 0.5449 0.1141 1.1036 0.065 Uiso 1 1 calc R
H10C H 0.4901 0.0835 1.0179 0.065 Uiso 1 1 calc R
C11 C 0.7583(2) 0.07997(9) 1.03037(14) 0.0259(5) Uani 1 1 d .
H11A H 0.6965 0.0525 1.0415 0.031 Uiso 1 1 calc R
C12 C 0.8615(2) 0.04648(10) 0.99902(17) 0.0359(6) Uani 1 1 d .
H12A H 0.8877 0.0183 1.0419 0.054 Uiso 1 1 calc R
H12B H 0.9261 0.0719 0.9911 0.054 Uiso 1 1 calc R
H12C H 0.8358 0.0282 0.9443 0.054 Uiso 1 1 calc R
C13 C 0.7995(2) 0.10857(12) 1.11801(16) 0.0394(6) Uani 1 1 d .
H13A H 0.8281 0.0802 1.1600 0.059 Uiso 1 1 calc R
H13B H 0.7339 0.1285 1.1390 0.059 Uiso 1 1 calc R
H13C H 0.8624 0.1349 1.1100 0.059 Uiso 1 1 calc R
C14 C 0.57061(18) 0.32032(9) 0.78942(13) 0.0197(4) Uani 1 1 d .
C15 C 0.5649(2) 0.37585(9) 0.81572(14) 0.0262(5) Uani 1 1 d .
H15A H 0.6302 0.3996 0.8132 0.031 Uiso 1 1 calc R
C16 C 0.4611(2) 0.39670(10) 0.84628(16) 0.0326(6) Uani 1 1 d .
H16A H 0.4569 0.4343 0.8643 0.039 Uiso 1 1 calc R
C17 C 0.3653(2) 0.36113(10) 0.84944(16) 0.0321(5) Uani 1 1 d .
H17A H 0.2956 0.3753 0.8686 0.038 Uiso 1 1 calc R
C18 C 0.3702(2) 0.30457(9) 0.82460(15) 0.0266(5) Uani 1 1 d .
H18A H 0.3041 0.2813 0.8273 0.032 Uiso 1 1 calc R
C19 C 0.47479(18) 0.28208(9) 0.79524(13) 0.0205(4) Uani 1 1 d .
C20 C 0.39543(19) 0.18708(9) 0.77574(15) 0.0242(5) Uani 1 1 d .
H20A H 0.3263 0.2006 0.7387 0.029 Uiso 1 1 calc R
H20B H 0.3741 0.1830 0.8352 0.029 Uiso 1 1 calc R
C21 C 0.4262(2) 0.12979(10) 0.61492(15) 0.0296(5) Uani 1 1 d .
H21A H 0.4754 0.1626 0.6031 0.036 Uiso 1 1 calc R
C22 C 0.4735(3) 0.07999(12) 0.56543(17) 0.0430(7) Uani 1 1 d .
H22A H 0.4795 0.0908 0.5056 0.065 Uiso 1 1 calc R
H22B H 0.4202 0.0483 0.5669 0.065 Uiso 1 1 calc R
H22C H 0.5507 0.0694 0.5926 0.065 Uiso 1 1 calc R
C23 C 0.2987(2) 0.14427(14) 0.57652(18) 0.0478(7) Uani 1 1 d .
H23A H 0.2969 0.1497 0.5143 0.072 Uiso 1 1 calc R
H23B H 0.2731 0.1785 0.6032 0.072 Uiso 1 1 calc R
H23C H 0.2463 0.1136 0.5881 0.072 Uiso 1 1 calc R
C24 C 0.3238(2) 0.07091(10) 0.76104(16) 0.0288(5) Uani 1 1 d .
H24A H 0.2487 0.0911 0.7451 0.035 Uiso 1 1 calc R
C25 C 0.3169(3) 0.01475(11) 0.71080(19) 0.0432(7) Uani 1 1 d .
H25A H 0.2566 -0.0089 0.7319 0.065 Uiso 1 1 calc R
H25B H 0.3924 -0.0042 0.7196 0.065 Uiso 1 1 calc R
H25C H 0.2972 0.0221 0.6494 0.065 Uiso 1 1 calc R
C26 C 0.3321(2) 0.05963(10) 0.85927(16) 0.0340(6) Uani 1 1 d .
H26A H 0.2638 0.0383 0.8727 0.051 Uiso 1 1 calc R
H26B H 0.3346 0.0951 0.8903 0.051 Uiso 1 1 calc R
H26C H 0.4031 0.0383 0.8768 0.051 Uiso 1 1 calc R
C27 C 0.67193(17) 0.30300(9) 0.65689(13) 0.0184(4) Uani 1 1 d .
C28 C 0.64576(18) 0.35371(9) 0.61444(14) 0.0228(5) Uani 1 1 d .
H28A H 0.6214 0.3848 0.6455 0.027 Uiso 1 1 calc R
C29 C 0.6559(2) 0.35833(10) 0.52503(15) 0.0272(5) Uani 1 1 d .
H29A H 0.6372 0.3923 0.4958 0.033 Uiso 1 1 calc R
C30 C 0.69374(19) 0.31223(10) 0.48028(14) 0.0263(5) Uani 1 1 d .
H30A H 0.7024 0.3156 0.4208 0.032 Uiso 1 1 calc R
C31 C 0.71929(18) 0.26069(9) 0.52208(14) 0.0224(4) Uani 1 1 d .
H31A H 0.7458 0.2303 0.4906 0.027 Uiso 1 1 calc R
C32 C 0.70542(17) 0.25415(9) 0.61149(13) 0.0190(4) Uani 1 1 d .
C33 C 0.7614(2) 0.15510(9) 0.61482(14) 0.0242(5) Uani 1 1 d .
H33A H 0.8314 0.1641 0.5856 0.029 Uiso 1 1 calc R
H33B H 0.6998 0.1407 0.5718 0.029 Uiso 1 1 calc R
C34 C 0.8462(2) 0.03877(10) 0.64617(16) 0.0330(6) Uani 1 1 d .
H34A H 0.8824 0.0135 0.6922 0.040 Uiso 1 1 calc R
C35 C 0.9430(3) 0.05169(12) 0.58581(18) 0.0526(8) Uani 1 1 d .
H35A H 0.9689 0.0169 0.5611 0.079 Uiso 1 1 calc R
H35B H 1.0093 0.0697 0.6190 0.079 Uiso 1 1 calc R
H35C H 0.9114 0.0765 0.5395 0.079 Uiso 1 1 calc R
C36 C 0.7450(3) 0.00567(11) 0.59678(19) 0.0514(8) Uani 1 1 d .
H36A H 0.7746 -0.0299 0.5774 0.077 Uiso 1 1 calc R
H36B H 0.7124 0.0273 0.5469 0.077 Uiso 1 1 calc R
H36C H 0.6841 -0.0012 0.6348 0.077 Uiso 1 1 calc R
C37 C 0.93587(19) 0.13200(10) 0.76374(15) 0.0280(5) Uani 1 1 d .
H37A H 0.9090 0.1533 0.8130 0.034 Uiso 1 1 calc R
C38 C 1.0120(2) 0.08372(12) 0.80597(17) 0.0404(6) Uani 1 1 d .
H38A H 1.0734 0.0992 0.8472 0.061 Uiso 1 1 calc R
H38B H 1.0477 0.0631 0.7613 0.061 Uiso 1 1 calc R
H38C H 0.9629 0.0586 0.8359 0.061 Uiso 1 1 calc R
C39 C 1.0077(2) 0.17433(12) 0.71556(18) 0.0419(6) Uani 1 1 d .
H39A H 1.0748 0.1871 0.7540 0.063 Uiso 1 1 calc R
H39B H 0.9584 0.2062 0.6971 0.063 Uiso 1 1 calc R
H39C H 1.0351 0.1563 0.6651 0.063 Uiso 1 1 calc R

loop_
_atom_site_aniso_label
_atom_site_aniso_U_11
_atom_site_aniso_U_22
_atom_site_aniso_U_33
_atom_site_aniso_U_23
_atom_site_aniso_U_13
_atom_site_aniso_U_12
Br1 0.04760(16) 0.01672(12) 0.05718(18) 0.00051(11) 0.00039(13) -0.00165(10)
Co1 0.01788(14) 0.01617(14) 0.01833(14) 0.00116(11) 0.00299(10) -0.00058(11)
Co2 0.02077(15) 0.01658(14) 0.02229(15) -0.00034(11) 0.00226(11) -0.00041(11)
P1 0.0235(3) 0.0173(3) 0.0195(3) 0.0038(2) 0.0040(2) -0.0006(2)
P2 0.0196(3) 0.0177(3) 0.0265(3) 0.0014(2) 0.0022(2) -0.0031(2)
P3 0.0247(3) 0.0194(3) 0.0201(3) -0.0020(2) 0.0027(2) 0.0041(2)
N1 0.0266(10) 0.0202(9) 0.0224(9) 0.0076(7) -0.0020(8) -0.0058(7)
N2 0.0195(9) 0.0168(9) 0.0306(10) -0.0003(7) 0.0054(7) -0.0009(7)
N3 0.0262(9) 0.0165(9) 0.0204(9) -0.0003(7) 0.0043(7) 0.0025(7)
N4 0.0184(8) 0.0165(8) 0.0168(8) 0.0006(7) 0.0030(7) -0.0014(7)
C1 0.0210(11) 0.0181(10) 0.0213(11) -0.0007(8) 0.0019(8) -0.0024(8)
C2 0.0342(13) 0.0218(12) 0.0338(13) 0.0087(10) -0.0032(10) -0.0071(10)
C3 0.0343(14) 0.0339(14) 0.0458(16) 0.0141(12) -0.0055(11) -0.0173(11)
C4 0.0258(12) 0.0325(13) 0.0395(14) 0.0045(11) -0.0072(10) -0.0098(10)
C5 0.0273(12) 0.0239(12) 0.0247(11) 0.0029(9) -0.0016(9) -0.0006(9)
C6 0.0220(11) 0.0189(10) 0.0193(10) 0.0002(8) 0.0033(8) -0.0018(8)
C7 0.0276(12) 0.0221(11) 0.0194(11) 0.0033(8) 0.0007(9) -0.0037(9)
C8 0.0280(12) 0.0388(14) 0.0250(12) 0.0018(10) 0.0062(10) 0.0061(10)
C9 0.0532(18) 0.0519(18) 0.0546(18) -0.0191(15) 0.0168(15) 0.0104(15)
C10 0.0277(13) 0.069(2) 0.0351(15) 0.0102(13) 0.0104(11) -0.0019(13)
C11 0.0261(12) 0.0253(12) 0.0264(12) 0.0122(9) 0.0031(9) 0.0001(9)
C12 0.0335(14) 0.0322(13) 0.0417(15) 0.0092(11) 0.0014(11) 0.0065(11)
C13 0.0412(15) 0.0515(17) 0.0240(13) 0.0104(11) -0.0028(11) 0.0014(13)
C14 0.0227(11) 0.0195(10) 0.0172(10) 0.0018(8) 0.0032(8) 0.0031(8)
C15 0.0323(12) 0.0204(11) 0.0262(12) -0.0021(9) 0.0039(9) -0.0022(9)
C16 0.0462(15) 0.0191(12) 0.0341(13) -0.0057(10) 0.0121(11) 0.0041(10)
C17 0.0362(13) 0.0297(13) 0.0326(13) -0.0012(10) 0.0141(11) 0.0092(10)
C18 0.0258(12) 0.0251(12) 0.0303(12) 0.0032(9) 0.0098(9) 0.0020(9)
C19 0.0236(11) 0.0202(11) 0.0180(10) 0.0018(8) 0.0036(8) 0.0007(8)
C20 0.0187(11) 0.0211(11) 0.0331(12) -0.0005(9) 0.0044(9) -0.0020(8)
C21 0.0285(12) 0.0328(13) 0.0269(12) 0.0046(10) -0.0002(10) -0.0038(10)
C22 0.0482(17) 0.0475(17) 0.0332(14) -0.0092(12) 0.0033(12) -0.0077(13)
C23 0.0377(15) 0.068(2) 0.0361(15) 0.0133(14) -0.0031(12) 0.0046(14)
C24 0.0214(11) 0.0246(12) 0.0403(14) 0.0047(10) 0.0032(10) -0.0056(9)
C25 0.0462(16) 0.0295(14) 0.0535(17) -0.0034(12) 0.0030(13) -0.0163(12)
C26 0.0327(13) 0.0281(13) 0.0429(15) 0.0086(11) 0.0114(11) -0.0034(10)
C27 0.0163(10) 0.0208(10) 0.0181(10) 0.0020(8) 0.0022(8) -0.0024(8)
C28 0.0222(11) 0.0201(11) 0.0263(12) 0.0035(9) 0.0038(9) 0.0002(8)
C29 0.0256(12) 0.0280(12) 0.0276(12) 0.0113(10) 0.0015(9) 0.0012(9)
C30 0.0239(11) 0.0367(13) 0.0184(11) 0.0072(9) 0.0019(9) -0.0024(10)
C31 0.0204(11) 0.0270(12) 0.0198(11) -0.0020(9) 0.0020(8) -0.0011(9)
C32 0.0153(10) 0.0209(11) 0.0206(11) 0.0026(8) 0.0002(8) -0.0018(8)
C33 0.0296(12) 0.0227(11) 0.0207(11) -0.0007(9) 0.0052(9) 0.0034(9)
C34 0.0484(15) 0.0242(12) 0.0262(12) -0.0017(10) 0.0036(11) 0.0171(11)
C35 0.081(2) 0.0475(17) 0.0334(15) 0.0006(13) 0.0270(15) 0.0320(16)
C36 0.077(2) 0.0309(15) 0.0419(16) -0.0155(12) -0.0165(15) 0.0164(14)
C37 0.0205(11) 0.0397(14) 0.0240(12) -0.0062(10) 0.0036(9) 0.0025(10)
C38 0.0265(13) 0.0646(19) 0.0296(13) 0.0081(12) 0.0010(10) 0.0071(12)
C39 0.0283(14) 0.0477(17) 0.0505(17) -0.0013(13) 0.0074(12) -0.0055(12)

loop_
_atom_type_symbol
_atom_type_description
_atom_type_scat_dispersion_real
_atom_type_scat_dispersion_imag
_atom_type_scat_source
C C 0.0033 0.0016 'International Tables Vol C Tables 4.2.6.8 and 6.1.1.4'
H H 0.0000 0.0000 'International Tables Vol C Tables 4.2.6.8 and 6.1.1.4'
N N 0.0061 0.0033 'International Tables Vol C Tables 4.2.6.8 and 6.1.1.4'
P P 0.1023 0.0942 'International Tables Vol C Tables 4.2.6.8 and 6.1.1.4'
Co Co 0.3494 0.9721 'International Tables Vol C Tables 4.2.6.8 and 6.1.1.4'
Br Br -0.2901 2.4595 'International Tables Vol C Tables 4.2.6.8 and 6.1.1.4'

loop_
_geom_angle_atom_site_label_1
_geom_angle_atom_site_label_2
_geom_angle_atom_site_label_3
_geom_angle
N2 Co1 N3 118.41(8)
N2 Co1 N1 117.38(8)
N3 Co1 N1 120.20(8)
N2 Co1 N4 83.59(7)
N3 Co1 N4 83.33(7)
N1 Co1 N4 83.04(7)
N2 Co1 Co2 97.55(5)
N3 Co1 Co2 96.98(5)
N1 Co1 Co2 95.53(5)
N4 Co1 Co2 178.48(5)
Br1 Co2 P3 103.509(18)
Br1 Co2 P2 105.746(18)
P3 Co2 P2 114.97(2)
Br1 Co2 P1 101.686(18)
P3 Co2 P1 115.30(2)
P2 Co2 P1 113.57(2)
Br1 Co2 Co1 178.007(16)
P3 Co2 Co1 75.385(16)
P2 Co2 Co1 76.245(16)
P1 Co2 Co1 77.441(16)
C7 P1 C11 103.01(10)
C7 P1 C8 105.44(11)
C11 P1 C8 105.65(10)
C7 P1 Co2 111.58(7)
C11 P1 Co2 117.32(8)
C8 P1 Co2 112.75(8)
C20 P2 C21 101.88(11)
C20 P2 C24 101.32(10)
C21 P2 C24 106.31(11)
C20 P2 Co2 112.70(7)
C21 P2 Co2 116.74(8)
C24 P2 Co2 115.93(8)
C33 P3 C34 104.80(10)
C33 P3 C37 103.77(11)
C34 P3 C37 104.66(11)
C33 P3 Co2 113.43(7)
C34 P3 Co2 118.36(9)
C37 P3 Co2 110.49(7)
C6 N1 C7 117.16(17)
C6 N1 Co1 110.59(13)
C7 N1 Co1 129.44(14)
C19 N2 C20 118.31(17)
C19 N2 Co1 112.36(14)
C20 N2 Co1 127.65(14)
C32 N3 C33 117.59(17)
C32 N3 Co1 113.00(13)
C33 N3 Co1 128.65(14)
C27 N4 C14 114.59(15)
C27 N4 C1 112.05(15)
C14 N4 C1 116.25(16)
C27 N4 Co1 104.65(12)
C14 N4 Co1 104.05(12)
C1 N4 Co1 103.48(12)
C2 C1 C6 121.1(2)
C2 C1 N4 123.28(19)
C6 C1 N4 115.58(17)
C1 C2 C3 120.4(2)
C1 C2 H2A 119.8
C3 C2 H2A 119.8
C4 C3 C2 119.3(2)
C4 C3 H3A 120.4
C2 C3 H3A 120.4
C3 C4 C5 121.1(2)
C3 C4 H4A 119.4
C5 C4 H4A 119.4
C4 C5 C6 120.3(2)
C4 C5 H5A 119.8
C6 C5 H5A 119.8
N1 C6 C5 125.40(19)
N1 C6 C1 116.63(18)
C5 C6 C1 117.85(19)
N1 C7 P1 106.40(14)
N1 C7 H7A 110.4
P1 C7 H7A 110.4
N1 C7 H7B 110.4
P1 C7 H7B 110.4
H7A C7 H7B 108.6
C10 C8 C9 111.6(2)
C10 C8 P1 112.20(18)
C9 C8 P1 115.86(18)
C10 C8 H8A 105.4
C9 C8 H8A 105.4
P1 C8 H8A 105.4
C8 C9 H9A 109.5
C8 C9 H9B 109.5
H9A C9 H9B 109.5
C8 C9 H9C 109.5
H9A C9 H9C 109.5
H9B C9 H9C 109.5
C8 C10 H10A 109.5
C8 C10 H10B 109.5
H10A C10 H10B 109.5
C8 C10 H10C 109.5
H10A C10 H10C 109.5
H10B C10 H10C 109.5
C12 C11 C13 109.3(2)
C12 C11 P1 112.32(15)
C13 C11 P1 113.41(16)
C12 C11 H11A 107.2
C13 C11 H11A 107.2
P1 C11 H11A 107.2
C11 C12 H12A 109.5
C11 C12 H12B 109.5
H12A C12 H12B 109.5
C11 C12 H12C 109.5
H12A C12 H12C 109.5
H12B C12 H12C 109.5
C11 C13 H13A 109.5
C11 C13 H13B 109.5
H13A C13 H13B 109.5
C11 C13 H13C 109.5
H13A C13 H13C 109.5
H13B C13 H13C 109.5
C15 C14 C19 121.83(19)
C15 C14 N4 123.12(19)
C19 C14 N4 115.03(17)
C14 C15 C16 120.0(2)
C14 C15 H15A 120.0
C16 C15 H15A 120.0
C17 C16 C15 119.3(2)
C17 C16 H16A 120.3
C15 C16 H16A 120.3
C16 C17 C18 121.4(2)
C16 C17 H17A 119.3
C18 C17 H17A 119.3
C17 C18 C19 120.4(2)
C17 C18 H18A 119.8
C19 C18 H18A 119.8
N2 C19 C18 125.90(19)
N2 C19 C14 117.23(18)
C18 C19 C14 116.86(19)
N2 C20 P2 106.83(14)
N2 C20 H20A 110.4
P2 C20 H20A 110.4
N2 C20 H20B 110.4
P2 C20 H20B 110.4
H20A C20 H20B 108.6
C22 C21 C23 110.0(2)
C22 C21 P2 112.11(17)
C23 C21 P2 115.10(17)
C22 C21 H21A 106.3
C23 C21 H21A 106.3
P2 C21 H21A 106.3
C21 C22 H22A 109.5
C21 C22 H22B 109.5
H22A C22 H22B 109.5
C21 C22 H22C 109.5
H22A C22 H22C 109.5
H22B C22 H22C 109.5
C21 C23 H23A 109.5
C21 C23 H23B 109.5
H23A C23 H23B 109.5
C21 C23 H23C 109.5
H23A C23 H23C 109.5
H23B C23 H23C 109.5
C26 C24 C25 110.0(2)
C26 C24 P2 110.20(16)
C25 C24 P2 114.77(17)
C26 C24 H24A 107.2
C25 C24 H24A 107.2
P2 C24 H24A 107.2
C24 C25 H25A 109.5
C24 C25 H25B 109.5
H25A C25 H25B 109.5
C24 C25 H25C 109.5
H25A C25 H25C 109.5
H25B C25 H25C 109.5
C24 C26 H26A 109.5
C24 C26 H26B 109.5
H26A C26 H26B 109.5
C24 C26 H26C 109.5
H26A C26 H26C 109.5
H26B C26 H26C 109.5
C28 C27 C32 121.82(19)
C28 C27 N4 123.04(18)
C32 C27 N4 115.04(17)
C27 C28 C29 119.9(2)
C27 C28 H28A 120.1
C29 C28 H28A 120.1
C30 C29 C28 119.4(2)
C30 C29 H29A 120.3
C28 C29 H29A 120.3
C29 C30 C31 121.3(2)
C29 C30 H30A 119.3
C31 C30 H30A 119.3
C30 C31 C32 120.5(2)
C30 C31 H31A 119.7
C32 C31 H31A 119.7
N3 C32 C31 126.07(19)
N3 C32 C27 117.00(18)
C31 C32 C27 116.93(18)
N3 C33 P3 104.42(14)
N3 C33 H33A 110.9
P3 C33 H33A 110.9
N3 C33 H33B 110.9
P3 C33 H33B 110.9
H33A C33 H33B 108.9
C36 C34 C35 110.3(2)
C36 C34 P3 113.89(18)
C35 C34 P3 112.56(18)
C36 C34 H34A 106.5
C35 C34 H34A 106.5
P3 C34 H34A 106.5
C34 C35 H35A 109.5
C34 C35 H35B 109.5
H35A C35 H35B 109.5
C34 C35 H35C 109.5
H35A C35 H35C 109.5
H35B C35 H35C 109.5
C34 C36 H36A 109.5
C34 C36 H36B 109.5
H36A C36 H36B 109.5
C34 C36 H36C 109.5
H36A C36 H36C 109.5
H36B C36 H36C 109.5
C39 C37 C38 112.8(2)
C39 C37 P3 117.05(17)
C38 C37 P3 110.52(18)
C39 C37 H37A 105.1
C38 C37 H37A 105.1
P3 C37 H37A 105.1
C37 C38 H38A 109.5
C37 C38 H38B 109.5
H38A C38 H38B 109.5
C37 C38 H38C 109.5
H38A C38 H38C 109.5
H38B C38 H38C 109.5
C37 C39 H39A 109.5
C37 C39 H39B 109.5
H39A C39 H39B 109.5
C37 C39 H39C 109.5
H39A C39 H39C 109.5
H39B C39 H39C 109.5

loop_
_geom_bond_atom_site_label_1
_geom_bond_atom_site_label_2
_geom_bond_distance
Br1 Co2 2.3588(4)
Co1 N2 1.9171(17)
Co1 N3 1.9207(17)
Co1 N1 1.9359(18)
Co1 N4 2.0881(16)
Co1 Co2 2.7597(4)
Co2 P3 2.4067(6)
Co2 P2 2.4128(6)
Co2 P1 2.4231(6)
P1 C7 1.826(2)
P1 C11 1.853(2)
P1 C8 1.868(2)
P2 C20 1.834(2)
P2 C21 1.851(2)
P2 C24 1.856(2)
P3 C33 1.830(2)
P3 C34 1.861(2)
P3 C37 1.868(2)
N1 C6 1.386(3)
N1 C7 1.443(3)
N2 C19 1.373(3)
N2 C20 1.441(3)
N3 C32 1.377(3)
N3 C33 1.446(3)
N4 C27 1.462(3)
N4 C14 1.468(3)
N4 C1 1.468(3)
C1 C2 1.372(3)
C1 C6 1.413(3)
C2 C3 1.389(3)
C2 H2A 0.9300
C3 C4 1.375(3)
C3 H3A 0.9300
C4 C5 1.389(3)
C4 H4A 0.9300
C5 C6 1.394(3)
C5 H5A 0.9300
C7 H7A 0.9700
C7 H7B 0.9700
C8 C10 1.526(3)
C8 C9 1.528(4)
C8 H8A 0.9800
C9 H9A 0.9600
C9 H9B 0.9600
C9 H9C 0.9600
C10 H10A 0.9600
C10 H10B 0.9600
C10 H10C 0.9600
C11 C12 1.525(3)
C11 C13 1.531(3)
C11 H11A 0.9800
C12 H12A 0.9600
C12 H12B 0.9600
C12 H12C 0.9600
C13 H13A 0.9600
C13 H13B 0.9600
C13 H13C 0.9600
C14 C15 1.371(3)
C14 C19 1.417(3)
C15 C16 1.395(3)
C15 H15A 0.9300
C16 C17 1.373(3)
C16 H16A 0.9300
C17 C18 1.387(3)
C17 H17A 0.9300
C18 C19 1.410(3)
C18 H18A 0.9300
C20 H20A 0.9700
C20 H20B 0.9700
C21 C22 1.522(3)
C21 C23 1.538(3)
C21 H21A 0.9800
C22 H22A 0.9600
C22 H22B 0.9600
C22 H22C 0.9600
C23 H23A 0.9600
C23 H23B 0.9600
C23 H23C 0.9600
C24 C26 1.522(3)
C24 C25 1.528(3)
C24 H24A 0.9800
C25 H25A 0.9600
C25 H25B 0.9600
C25 H25C 0.9600
C26 H26A 0.9600
C26 H26B 0.9600
C26 H26C 0.9600
C27 C28 1.377(3)
C27 C32 1.415(3)
C28 C29 1.391(3)
C28 H28A 0.9300
C29 C30 1.375(3)
C29 H29A 0.9300
C30 C31 1.388(3)
C30 H30A 0.9300
C31 C32 1.403(3)
C31 H31A 0.9300
C33 H33A 0.9700
C33 H33B 0.9700
C34 C36 1.520(4)
C34 C35 1.533(4)
C34 H34A 0.9800
C35 H35A 0.9600
C35 H35B 0.9600
C35 H35C 0.9600
C36 H36A 0.9600
C36 H36B 0.9600
C36 H36C 0.9600
C37 C39 1.523(3)
C37 C38 1.528(3)
C37 H37A 0.9800
C38 H38A 0.9600
C38 H38B 0.9600
C38 H38C 0.9600
C39 H39A 0.9600
C39 H39B 0.9600
C39 H39C 0.9600
